data_1567171
loop_
_publ_author_name
'Jang, Yoon-Jung'
'Sangroniz, Leire'
'Hillmyer, Marc A.'

_publ_section_title
;
 Ductile gas barrier poly(ester--amide)s derived from glycolide
;
_journal_issue 26
_journal_name_full 'Polymer Chemistry'
_journal_page_first 3882
_journal_page_last 3891
_journal_paper_doi 10.1039/D2PY00479H
_journal_volume 13
_journal_year 2022
_chemical_formula_moiety 'C8 H16 N2 O4'
_chemical_formula_sum 'C8 H16 N2 O4'
_chemical_formula_weight 204.23
_chemical_melting_point 140
_chemical_name_common 20090z
_space_group_crystal_system monoclinic
_space_group_IT_number 14
_space_group_name_Hall '-P 2ybc'
_space_group_name_H-M_alt 'P 1 21/c 1'
_atom_sites_solution_hydrogens mixed
_audit_creation_method SHELXL-2018/3
_audit_update_record
;
2022-04-14 deposited with the CCDC.	2022-06-09 downloaded from the CCDC.
;
_cell_angle_alpha 90
_cell_angle_beta 113.285(2)
_cell_angle_gamma 90
_cell_formula_units_Z 2
_cell_length_a 8.1288(6)
_cell_length_b 7.5360(6)
_cell_length_c 8.5510(6)
_cell_measurement_reflns_used 2967
_cell_measurement_temperature 125(2)
_cell_measurement_theta_max 30.49
_cell_measurement_theta_min 2.73
_cell_volume 481.16(6)
_computing_cell_refinement 'Bruker SAINT'
_computing_data_collection 'Bruker APEX3'
_computing_data_reduction 'Bruker SAINT'
_computing_molecular_graphics 'Bruker SHELXTL'
_computing_publication_material 'Bruker SHELXTL'
_computing_structure_refinement 'SHELXL-2018/3 (Sheldrick, 2015)'
_computing_structure_solution 'SHELXT-2014/5 (Sheldrick, 2015)'
_diffrn_ambient_temperature 125(2)
_diffrn_measured_fraction_theta_full 1.000
_diffrn_measured_fraction_theta_max 1.000
_diffrn_measurement_device_type 'Bruker PHOTON-III CPAD'
_diffrn_measurement_method '\f and \w scans'
_diffrn_radiation_type MoK\a
_diffrn_radiation_wavelength 0.71073
_diffrn_reflns_av_R_equivalents 0.0437
_diffrn_reflns_av_unetI/netI 0.0256
_diffrn_reflns_Laue_measured_fraction_full 1.000
_diffrn_reflns_Laue_measured_fraction_max 1.000
_diffrn_reflns_limit_h_max 11
_diffrn_reflns_limit_h_min -11
_diffrn_reflns_limit_k_max 10
_diffrn_reflns_limit_k_min -10
_diffrn_reflns_limit_l_max 12
_diffrn_reflns_limit_l_min -12
_diffrn_reflns_number 7826
_diffrn_reflns_point_group_measured_fraction_full 1.000
_diffrn_reflns_point_group_measured_fraction_max 1.000
_diffrn_reflns_theta_full 25.242
_diffrn_reflns_theta_max 30.494
_diffrn_reflns_theta_min 2.728
_diffrn_source micro-focus
_exptl_absorpt_coefficient_mu 0.113
_exptl_absorpt_correction_T_max 0.7461
_exptl_absorpt_correction_T_min 0.6915
_exptl_absorpt_correction_type multi-scan
_exptl_absorpt_process_details 'SADABS-2016/2, Sheldrick'
_exptl_crystal_colour colourless
_exptl_crystal_density_diffrn 1.410
_exptl_crystal_description Block
_exptl_crystal_F_000 220
_exptl_crystal_recrystallization_method 'Re-crystallisation from solvent: Acetone and water'
_exptl_crystal_size_max 0.250
_exptl_crystal_size_mid 0.230
_exptl_crystal_size_min 0.200
_exptl_transmission_factor_max 0.7461
_exptl_transmission_factor_min 0.6915
_refine_diff_density_max 0.333
_refine_diff_density_min -0.297
_refine_diff_density_rms 0.063
_refine_ls_extinction_method none
_refine_ls_goodness_of_fit_ref 1.072
_refine_ls_hydrogen_treatment mixed
_refine_ls_matrix_type full
_refine_ls_number_parameters 68
_refine_ls_number_reflns 1473
_refine_ls_number_restraints 0
_refine_ls_restrained_S_all 1.072
_refine_ls_R_factor_all 0.0367
_refine_ls_R_factor_gt 0.0347
_refine_ls_shift/su_max 0.000
_refine_ls_shift/su_mean 0.000
_refine_ls_structure_factor_coef Fsqd
_refine_ls_weighting_details 'w=1/[\s^2^(Fo^2^)+(0.0472P)^2^+0.1489P] where P=(Fo^2^+2Fc^2^)/3'
_refine_ls_weighting_scheme calc
_refine_ls_wR_factor_gt 0.0928
_refine_ls_wR_factor_ref 0.0950
_reflns_Friedel_coverage 0.000
_reflns_number_gt 1376
_reflns_number_total 1473
_reflns_threshold_expression 'I > 2\s(I)'
_cod_data_source_file d2py00479h2.cif
_cod_data_source_block 20090z
_cod_depositor_comments 'Adding full bibliography for 1567170--1567172.cif.'
_cod_original_sg_symbol_H-M 'P 21/c'
_cod_database_code 1567171
_shelx_shelxl_version_number 2018/3
_shelx_space_group_comment
;
The symmetry employed for this shelxl refinement is uniquely defined
by the following loop, which should always be used as a source of
symmetry information in preference to the above space-group names.
They are only intended as comments.
;
_shelx_estimated_absorpt_t_min 0.972
_shelx_estimated_absorpt_t_max 0.978

loop_
_space_group_symop_operation_xyz
'x, y, z'
'-x, y+1/2, -z+1/2'
'-x, -y, -z'
'x, -y-1/2, z-1/2'

loop_
_atom_site_label
_atom_site_type_symbol
_atom_site_fract_x
_atom_site_fract_y
_atom_site_fract_z
_atom_site_U_iso_or_equiv
_atom_site_adp_type
_atom_site_occupancy
_atom_site_site_symmetry_order
_atom_site_calc_flag
_atom_site_refinement_flags_posn
_atom_site_refinement_flags_adp
_atom_site_refinement_flags_occupancy
_atom_site_disorder_assembly
_atom_site_disorder_group
O1 O 0.57550(8) 0.26767(8) 0.57200(8) 0.01637(15) Uani 1 1 d . . . . .
H1A H 0.605141 0.165599 0.612941 0.020 Uiso 1 1 calc R U . . .
N1 N 0.22957(9) 0.27373(9) 0.53626(9) 0.01327(16) Uani 1 1 d . . . . .
H1B H 0.2709(17) 0.2195(17) 0.4739(17) 0.016 Uiso 1 1 d . U . . .
C1 C 0.53608(10) 0.37392(11) 0.68853(10) 0.01430(17) Uani 1 1 d . . . . .
H1C H 0.569714 0.498094 0.677368 0.017 Uiso 1 1 calc R U . . .
H1D H 0.610955 0.333907 0.805469 0.017 Uiso 1 1 calc R U . . .
O2 O 0.29350(8) 0.45419(8) 0.76562(8) 0.01619(15) Uani 1 1 d . . . . .
C2 C 0.34118(10) 0.36992(10) 0.66518(10) 0.01211(16) Uani 1 1 d . . . . .
C3 C 0.03915(10) 0.25614(10) 0.50308(11) 0.01499(17) Uani 1 1 d . . . . .
H3A H -0.032572 0.273692 0.379990 0.018 Uiso 1 1 calc R U . . .
H3B H 0.005500 0.350325 0.565615 0.018 Uiso 1 1 calc R U . . .
C4 C -0.00611(10) 0.07578(10) 0.55641(10) 0.01297(16) Uani 1 1 d . . . . .
H4A H -0.129131 0.079931 0.553211 0.016 Uiso 1 1 calc R U . . .
H4B H 0.076863 0.051639 0.675345 0.016 Uiso 1 1 calc R U . . .

loop_
_atom_site_aniso_label
_atom_site_aniso_U_11
_atom_site_aniso_U_22
_atom_site_aniso_U_33
_atom_site_aniso_U_23
_atom_site_aniso_U_13
_atom_site_aniso_U_12
O1 0.0183(3) 0.0171(3) 0.0168(3) 0.0014(2) 0.0102(2) 0.0032(2)
N1 0.0125(3) 0.0123(3) 0.0166(3) -0.0018(2) 0.0075(2) -0.0018(2)
C1 0.0130(3) 0.0161(4) 0.0147(3) -0.0016(3) 0.0064(3) -0.0015(3)
O2 0.0186(3) 0.0155(3) 0.0174(3) -0.0022(2) 0.0102(2) 0.0002(2)
C2 0.0138(3) 0.0099(3) 0.0137(3) 0.0020(2) 0.0065(3) -0.0003(2)
C3 0.0110(3) 0.0124(3) 0.0211(4) 0.0009(3) 0.0059(3) -0.0003(2)
C4 0.0122(3) 0.0130(3) 0.0152(3) -0.0007(2) 0.0069(3) -0.0015(2)

loop_
_atom_type_symbol
_atom_type_description
_atom_type_scat_dispersion_real
_atom_type_scat_dispersion_imag
_atom_type_scat_source
C C 0.0033 0.0016 'International Tables Vol C Tables 4.2.6.8 and 6.1.1.4'
H H 0.0000 0.0000 'International Tables Vol C Tables 4.2.6.8 and 6.1.1.4'
N N 0.0061 0.0033 'International Tables Vol C Tables 4.2.6.8 and 6.1.1.4'
O O 0.0106 0.0060 'International Tables Vol C Tables 4.2.6.8 and 6.1.1.4'

loop_
_geom_angle_atom_site_label_1
_geom_angle_atom_site_label_2
_geom_angle_atom_site_label_3
_geom_angle
_geom_angle_site_symmetry_1
_geom_angle_site_symmetry_3
_geom_angle_publ_flag
C1 O1 H1A 109.5 . . ?
C2 N1 C3 122.10(7) . . ?
C2 N1 H1B 118.6(9) . . ?
C3 N1 H1B 119.3(9) . . ?
O1 C1 C2 114.38(6) . . ?
O1 C1 H1C 108.7 . . ?
C2 C1 H1C 108.7 . . ?
O1 C1 H1D 108.7 . . ?
C2 C1 H1D 108.7 . . ?
H1C C1 H1D 107.6 . . ?
O2 C2 N1 123.51(7) . . ?
O2 C2 C1 119.48(7) . . ?
N1 C2 C1 117.02(7) . . ?
N1 C3 C4 112.59(6) . . ?
N1 C3 H3A 109.1 . . ?
C4 C3 H3A 109.1 . . ?
N1 C3 H3B 109.1 . . ?
C4 C3 H3B 109.1 . . ?
H3A C3 H3B 107.8 . . ?
C3 C4 C4 113.28(8) . 3_556 ?
C3 C4 H4A 108.9 . . ?
C4 C4 H4A 108.9 3_556 . ?
C3 C4 H4B 108.9 . . ?
C4 C4 H4B 108.9 3_556 . ?
H4A C4 H4B 107.7 . . ?

loop_
_geom_bond_atom_site_label_1
_geom_bond_atom_site_label_2
_geom_bond_distance
_geom_bond_site_symmetry_2
_geom_bond_publ_flag
O1 C1 1.4103(10) . ?
O1 H1A 0.8400 . ?
N1 C2 1.3315(10) . ?
N1 C3 1.4652(10) . ?
N1 H1B 0.840(13) . ?
C1 C2 1.5169(11) . ?
C1 H1C 0.9900 . ?
C1 H1D 0.9900 . ?
O2 C2 1.2467(9) . ?
C3 C4 1.5242(11) . ?
C3 H3A 0.9900 . ?
C3 H3B 0.9900 . ?
C4 C4 1.5234(15) 3_556 ?
C4 H4A 0.9900 . ?
C4 H4B 0.9900 . ?

loop_
_geom_hbond_atom_site_label_D
_geom_hbond_atom_site_label_H
_geom_hbond_atom_site_label_A
_geom_hbond_distance_DH
_geom_hbond_distance_HA
_geom_hbond_distance_DA
_geom_hbond_angle_DHA
_geom_hbond_site_symmetry_A
_geom_hbond_publ_flag
O1 H1A O2 0.84 1.90 2.7339(9) 170.2 2_646 yes
N1 H1B O2 0.840(13) 2.276(13) 3.0866(9) 162.4(12) 4_565 yes

loop_
_geom_torsion_atom_site_label_1
_geom_torsion_atom_site_label_2
_geom_torsion_atom_site_label_3
_geom_torsion_atom_site_label_4
_geom_torsion
_geom_torsion_site_symmetry_1
_geom_torsion_site_symmetry_2
_geom_torsion_site_symmetry_3
_geom_torsion_site_symmetry_4
_geom_torsion_publ_flag
C3 N1 C2 O2 -1.12(12) . . . . ?
C3 N1 C2 C1 178.54(7) . . . . ?
O1 C1 C2 O2 177.39(7) . . . . ?
O1 C1 C2 N1 -2.29(10) . . . . ?
C2 N1 C3 C4 -104.79(8) . . . . ?
N1 C3 C4 C4 -70.02(10) . . . 3_556 ?
